data_4324493
loop_
_publ_author_name
'Zachary J. Tonzetich'
'Florent H\'eroguel'
'Loi H. Do'
'Stephen J. Lippard'

_publ_section_title
;
 Chemistry of Nitrosyliron Complexes Supported by a \b-Diketiminate Ligand
;
_journal_name_full 'Inorganic Chemistry'
_journal_page_first 1570
_journal_page_last 1579
_journal_paper_doi 10.1021/ic102300d
_journal_volume 50
_journal_year 2011
_chemical_formula_sum 'C29 H41 Br Fe N3 O'
_chemical_formula_weight 583.41
_chemical_name_systematic
;
 ?
;
_space_group_IT_number 14
_symmetry_cell_setting monoclinic
_symmetry_space_group_name_Hall '-P 2yn'
_symmetry_space_group_name_H-M 'P 1 21/n 1'
_atom_sites_solution_hydrogens geom
_atom_sites_solution_primary direct
_atom_sites_solution_secondary difmap
_audit_creation_method SHELXL-97
_cell_angle_alpha 90.00
_cell_angle_beta 115.805(4)
_cell_angle_gamma 90.00
_cell_formula_units_Z 4
_cell_length_a 12.442(3)
_cell_length_b 20.007(5)
_cell_length_c 13.102(3)
_cell_measurement_reflns_used 9216
_cell_measurement_temperature 163(2)
_cell_measurement_theta_max 30.44
_cell_measurement_theta_min 2.67
_cell_volume 2936.2(12)
_computing_cell_refinement 'Bruker SAINT'
_computing_data_collection 'Bruker APEX2'
_computing_data_reduction 'Bruker SAINT'
_computing_molecular_graphics 'Bruker SHELXTL'
_computing_publication_material 'Bruker SHELXTL'
_computing_structure_refinement 'SHELXL-97 (Sheldrick, 2008)'
_computing_structure_solution 'SHELXS-97 (Sheldrick, 2008)'
_diffrn_ambient_temperature 110
_diffrn_measured_fraction_theta_full 1.000
_diffrn_measured_fraction_theta_max 1.000
_diffrn_measurement_device_type 'Bruker APEX-II CCD'
_diffrn_measurement_method '\f and \w scans'
_diffrn_radiation_monochromator graphite
_diffrn_radiation_source 'fine-focus sealed tube'
_diffrn_radiation_type MoK\a
_diffrn_radiation_wavelength 0.71073
_diffrn_reflns_av_R_equivalents 0.0628
_diffrn_reflns_av_sigmaI/netI 0.0400
_diffrn_reflns_limit_h_max 17
_diffrn_reflns_limit_h_min -17
_diffrn_reflns_limit_k_max 27
_diffrn_reflns_limit_k_min -27
_diffrn_reflns_limit_l_max 18
_diffrn_reflns_limit_l_min -18
_diffrn_reflns_number 64961
_diffrn_reflns_theta_full 29.57
_diffrn_reflns_theta_max 29.57
_diffrn_reflns_theta_min 1.89
_exptl_absorpt_coefficient_mu 1.899
_exptl_absorpt_correction_T_max 0.7904
_exptl_absorpt_correction_T_min 0.6184
_exptl_absorpt_correction_type empirical
_exptl_absorpt_process_details SADABS
_exptl_crystal_colour red
_exptl_crystal_density_diffrn 1.320
_exptl_crystal_description block
_exptl_crystal_F_000 1220
_exptl_crystal_size_max 0.28
_exptl_crystal_size_mid 0.17
_exptl_crystal_size_min 0.13
_refine_diff_density_max 0.466
_refine_diff_density_min -0.523
_refine_diff_density_rms 0.081
_refine_ls_extinction_method none
_refine_ls_goodness_of_fit_ref 1.294
_refine_ls_hydrogen_treatment constr
_refine_ls_matrix_type full
_refine_ls_number_parameters 354
_refine_ls_number_reflns 8235
_refine_ls_number_restraints 62
_refine_ls_restrained_S_all 1.294
_refine_ls_R_factor_all 0.0691
_refine_ls_R_factor_gt 0.0554
_refine_ls_shift/su_max 0.001
_refine_ls_shift/su_mean 0.000
_refine_ls_structure_factor_coef Fsqd
_refine_ls_weighting_details 'calc w=1/[\s^2^(Fo^2^)+(0.0041P)^2^+5.6891P] where P=(Fo^2^+2Fc^2^)/3'
_refine_ls_weighting_scheme calc
_refine_ls_wR_factor_gt 0.1103
_refine_ls_wR_factor_ref 0.1138
_reflns_number_gt 6896
_reflns_number_total 8235
_reflns_threshold_expression >2sigma(I)
_cod_data_source_file ic102300d_si_002_2.cif
_cod_data_source_block 4
_cod_database_code 4324493

loop_
_symmetry_equiv_pos_as_xyz
'x, y, z'
'-x+1/2, y+1/2, -z+1/2'
'-x, -y, -z'
'x-1/2, -y-1/2, z-1/2'

loop_
_atom_site_label
_atom_site_type_symbol
_atom_site_fract_x
_atom_site_fract_y
_atom_site_fract_z
_atom_site_U_iso_or_equiv
_atom_site_adp_type
_atom_site_occupancy
_atom_site_symmetry_multiplicity
_atom_site_calc_flag
_atom_site_refinement_flags
_atom_site_disorder_assembly
_atom_site_disorder_group
Fe1 Fe 0.12811(3) 0.91979(2) 0.29676(3) 0.01777(10) Uani 1 1 d DU . .
Br1 Br 0.16087(6) 1.03760(3) 0.28219(6) 0.02152(16) Uani 0.6676(18) 1 d PDU A 1
N1 N 0.2077(4) 0.8865(2) 0.4220(4) 0.0227(8) Uani 0.6676(18) 1 d PDU A 1
O1 O 0.2736(7) 0.8631(4) 0.5139(6) 0.076(3) Uani 0.6676(18) 1 d PDU A 1
Br1A Br 0.24063(14) 0.86014(8) 0.47572(14) 0.0290(4) Uani 0.3324(18) 1 d PDU A 2
N1A N 0.1545(6) 0.9989(4) 0.2990(7) 0.0212(15) Uani 0.3324(18) 1 d PDU A 2
O1A O 0.1609(17) 1.0568(6) 0.2689(16) 0.085(6) Uani 0.3324(18) 1 d PDU A 2
N2 N -0.0459(2) 0.90521(11) 0.22814(19) 0.0151(4) Uani 1 1 d . A .
N3 N 0.1561(2) 0.87652(11) 0.17820(19) 0.0163(4) Uani 1 1 d . A .
C1 C 0.1061(3) 0.87536(17) -0.0252(3) 0.0282(7) Uani 1 1 d . A .
H1A H 0.1791 0.9002 -0.0111 0.042 Uiso 1 1 calc R . .
H1B H 0.0409 0.8909 -0.0960 0.042 Uiso 1 1 calc R . .
H1C H 0.1196 0.8276 -0.0313 0.042 Uiso 1 1 calc R . .
C2 C 0.0734(3) 0.88664(14) 0.0715(2) 0.0184(5) Uani 1 1 d . . .
C3 C -0.0440(3) 0.90528(14) 0.0451(2) 0.0206(6) Uani 1 1 d . A .
H3 H -0.0907 0.9186 -0.0312 0.025 Uiso 1 1 calc R . .
C4 C -0.1027(2) 0.90714(14) 0.1158(2) 0.0192(5) Uani 1 1 d . . .
C5 C -0.2375(3) 0.91022(17) 0.0565(3) 0.0257(6) Uani 1 1 d . A .
H5A H -0.2706 0.8841 0.0994 0.039 Uiso 1 1 calc R . .
H5B H -0.2657 0.8918 -0.0201 0.039 Uiso 1 1 calc R . .
H5C H -0.2635 0.9568 0.0519 0.039 Uiso 1 1 calc R . .
C11 C 0.2621(2) 0.83854(14) 0.1964(2) 0.0186(5) Uani 1 1 d . . .
C12 C 0.2538(3) 0.76835(15) 0.1953(2) 0.0215(6) Uani 1 1 d . A .
C13 C 0.3552(3) 0.73136(16) 0.2119(3) 0.0287(7) Uani 1 1 d . . .
H13 H 0.3513 0.6839 0.2107 0.034 Uiso 1 1 calc R A .
C14 C 0.4611(3) 0.76251(17) 0.2299(3) 0.0301(7) Uani 1 1 d . A .
H14 H 0.5288 0.7365 0.2396 0.036 Uiso 1 1 calc R . .
C15 C 0.4685(3) 0.83150(16) 0.2340(3) 0.0267(7) Uani 1 1 d . . .
H15 H 0.5424 0.8524 0.2487 0.032 Uiso 1 1 calc R A .
C16 C 0.3695(3) 0.87097(15) 0.2168(2) 0.0218(6) Uani 1 1 d . A .
C21 C -0.1119(2) 0.90527(14) 0.2960(2) 0.0164(5) Uani 1 1 d . . .
C22 C -0.1206(2) 0.84525(14) 0.3476(2) 0.0195(5) Uani 1 1 d . A .
C23 C -0.1838(3) 0.84580(15) 0.4127(2) 0.0223(6) Uani 1 1 d . . .
H23 H -0.1922 0.8055 0.4469 0.027 Uiso 1 1 calc R A .
C24 C -0.2346(3) 0.90399(16) 0.4286(2) 0.0234(6) Uani 1 1 d . A .
H24 H -0.2778 0.9034 0.4731 0.028 Uiso 1 1 calc R . .
C25 C -0.2226(2) 0.96270(16) 0.3798(2) 0.0214(6) Uani 1 1 d . . .
H25 H -0.2568 1.0025 0.3923 0.026 Uiso 1 1 calc R A .
C26 C -0.1614(2) 0.96510(14) 0.3125(2) 0.0177(5) Uani 1 1 d . A .
C121 C 0.1401(3) 0.73241(15) 0.1796(3) 0.0252(6) Uani 1 1 d . . .
H121 H 0.0796 0.7669 0.1743 0.030 Uiso 1 1 calc R A .
C122 C 0.0878(3) 0.6903(2) 0.0716(3) 0.0399(9) Uani 1 1 d . A .
H12A H 0.0727 0.7189 0.0060 0.060 Uiso 1 1 calc R . .
H12B H 0.0127 0.6700 0.0632 0.060 Uiso 1 1 calc R . .
H12C H 0.1445 0.6551 0.0764 0.060 Uiso 1 1 calc R . .
C123 C 0.1642(4) 0.68831(18) 0.2830(3) 0.0380(8) Uani 1 1 d . A .
H12D H 0.2211 0.6531 0.2882 0.057 Uiso 1 1 calc R . .
H12E H 0.0893 0.6680 0.2750 0.057 Uiso 1 1 calc R . .
H12F H 0.1977 0.7157 0.3519 0.057 Uiso 1 1 calc R . .
C161 C 0.3814(3) 0.94638(15) 0.2222(3) 0.0243(6) Uani 1 1 d . . .
H161 H 0.2992 0.9659 0.1875 0.029 Uiso 1 1 calc R A .
C162 C 0.4440(3) 0.97008(17) 0.3456(3) 0.0326(7) Uani 1 1 d . A .
H16A H 0.3998 0.9540 0.3871 0.049 Uiso 1 1 calc R . .
H16B H 0.4467 1.0190 0.3477 0.049 Uiso 1 1 calc R . .
H16C H 0.5255 0.9523 0.3810 0.049 Uiso 1 1 calc R . .
C163 C 0.4481(3) 0.97237(18) 0.1561(3) 0.0349(8) Uani 1 1 d . A .
H16D H 0.5314 0.9574 0.1932 0.052 Uiso 1 1 calc R . .
H16E H 0.4455 1.0213 0.1543 0.052 Uiso 1 1 calc R . .
H16F H 0.4102 0.9550 0.0785 0.052 Uiso 1 1 calc R . .
C221 C -0.0672(3) 0.78034(15) 0.3303(3) 0.0237(6) Uani 1 1 d . . .
H221 H 0.0027 0.7923 0.3153 0.028 Uiso 1 1 calc R A .
C222 C -0.1576(4) 0.74393(18) 0.2253(3) 0.0423(9) Uani 1 1 d . A .
H22A H -0.2312 0.7361 0.2335 0.063 Uiso 1 1 calc R . .
H22B H -0.1241 0.7010 0.2173 0.063 Uiso 1 1 calc R . .
H22C H -0.1753 0.7714 0.1579 0.063 Uiso 1 1 calc R . .
C223 C -0.0216(4) 0.73490(18) 0.4336(3) 0.0380(8) Uani 1 1 d . A .
H22D H 0.0367 0.7591 0.4994 0.057 Uiso 1 1 calc R . .
H22E H 0.0165 0.6955 0.4191 0.057 Uiso 1 1 calc R . .
H22F H -0.0886 0.7207 0.4488 0.057 Uiso 1 1 calc R . .
C261 C -0.1483(3) 1.03195(14) 0.2647(2) 0.0201(6) Uani 1 1 d . . .
H261 H -0.1098 1.0241 0.2127 0.024 Uiso 1 1 calc R A .
C262 C -0.2686(3) 1.06663(16) 0.1969(3) 0.0280(7) Uani 1 1 d . A .
H26A H -0.3207 1.0372 0.1356 0.042 Uiso 1 1 calc R . .
H26B H -0.2557 1.1084 0.1647 0.042 Uiso 1 1 calc R . .
H26C H -0.3062 1.0765 0.2472 0.042 Uiso 1 1 calc R . .
C263 C -0.0666(3) 1.07817(17) 0.3610(3) 0.0339(7) Uani 1 1 d . A .
H26D H -0.1039 1.0876 0.4118 0.051 Uiso 1 1 calc R . .
H26E H -0.0545 1.1202 0.3290 0.051 Uiso 1 1 calc R . .
H26F H 0.0106 1.0562 0.4038 0.051 Uiso 1 1 calc R . .

loop_
_atom_site_aniso_label
_atom_site_aniso_U_11
_atom_site_aniso_U_22
_atom_site_aniso_U_33
_atom_site_aniso_U_23
_atom_site_aniso_U_13
_atom_site_aniso_U_12
Fe1 0.01553(19) 0.0203(2) 0.01615(19) -0.00378(16) 0.00561(15) 0.00148(15)
Br1 0.0224(2) 0.0151(3) 0.0287(3) -0.0020(2) 0.0128(2) -0.0016(2)
N1 0.0239(19) 0.029(2) 0.0133(18) 0.0070(16) 0.0063(15) 0.0059(16)
O1 0.070(5) 0.108(6) 0.031(3) 0.029(4) 0.006(3) 0.030(4)
Br1A 0.0300(7) 0.0342(7) 0.0205(8) 0.0022(6) 0.0089(6) 0.0073(5)
N1A 0.016(3) 0.016(3) 0.033(4) 0.000(3) 0.012(3) 0.007(3)
O1A 0.099(11) 0.038(5) 0.116(12) 0.030(7) 0.047(8) 0.000(7)
N2 0.0160(10) 0.0154(11) 0.0152(11) 0.0005(8) 0.0079(9) 0.0017(8)
N3 0.0192(11) 0.0143(11) 0.0166(11) 0.0014(8) 0.0089(9) 0.0023(8)
C1 0.0299(16) 0.0376(18) 0.0195(15) 0.0034(13) 0.0130(13) 0.0077(14)
C2 0.0239(14) 0.0152(13) 0.0174(13) 0.0026(10) 0.0102(11) 0.0017(10)
C3 0.0207(13) 0.0242(15) 0.0146(13) 0.0026(11) 0.0054(11) 0.0041(11)
C4 0.0195(13) 0.0161(13) 0.0200(14) -0.0001(10) 0.0068(11) 0.0017(10)
C5 0.0197(14) 0.0348(17) 0.0192(14) -0.0037(12) 0.0053(11) 0.0033(12)
C11 0.0210(13) 0.0209(14) 0.0157(13) 0.0008(10) 0.0096(11) 0.0041(11)
C12 0.0257(15) 0.0221(14) 0.0193(14) -0.0004(11) 0.0124(12) 0.0017(11)
C13 0.0345(18) 0.0204(15) 0.0355(18) 0.0015(13) 0.0192(15) 0.0054(13)
C14 0.0261(16) 0.0319(17) 0.0334(18) 0.0009(14) 0.0140(14) 0.0107(13)
C15 0.0195(14) 0.0324(17) 0.0269(16) -0.0005(13) 0.0090(12) 0.0026(12)
C16 0.0229(14) 0.0231(14) 0.0192(14) 0.0024(11) 0.0089(11) 0.0035(11)
C21 0.0147(12) 0.0207(13) 0.0133(12) -0.0019(10) 0.0056(10) -0.0019(10)
C22 0.0188(13) 0.0194(13) 0.0179(13) -0.0012(10) 0.0058(11) -0.0027(10)
C23 0.0217(14) 0.0244(15) 0.0208(14) 0.0021(11) 0.0091(11) -0.0067(11)
C24 0.0176(13) 0.0365(17) 0.0182(14) 0.0001(12) 0.0096(11) -0.0044(12)
C25 0.0180(13) 0.0278(15) 0.0189(14) -0.0019(11) 0.0085(11) 0.0006(11)
C26 0.0148(12) 0.0216(14) 0.0146(12) -0.0002(10) 0.0046(10) -0.0015(10)
C121 0.0315(16) 0.0177(14) 0.0340(17) -0.0004(12) 0.0214(14) 0.0029(12)
C122 0.038(2) 0.040(2) 0.042(2) -0.0114(17) 0.0180(17) -0.0105(16)
C123 0.048(2) 0.0283(18) 0.047(2) 0.0113(16) 0.0294(18) 0.0072(16)
C161 0.0174(13) 0.0249(15) 0.0281(16) -0.0003(12) 0.0076(12) 0.0000(11)
C162 0.0293(17) 0.0305(18) 0.0345(18) -0.0064(14) 0.0106(14) -0.0033(13)
C163 0.0255(16) 0.0352(19) 0.041(2) 0.0097(15) 0.0115(15) -0.0005(14)
C221 0.0299(16) 0.0197(14) 0.0227(15) -0.0009(11) 0.0126(13) -0.0027(12)
C222 0.057(2) 0.0242(17) 0.036(2) -0.0090(15) 0.0107(18) -0.0016(16)
C223 0.051(2) 0.0320(19) 0.0357(19) 0.0103(15) 0.0234(17) 0.0135(16)
C261 0.0214(14) 0.0190(14) 0.0217(14) -0.0004(11) 0.0111(11) 0.0017(11)
C262 0.0293(16) 0.0268(16) 0.0317(17) 0.0067(13) 0.0167(14) 0.0083(13)
C263 0.0358(18) 0.0256(16) 0.0405(19) -0.0080(15) 0.0168(15) -0.0104(14)

loop_
_atom_type_symbol
_atom_type_description
_atom_type_scat_dispersion_real
_atom_type_scat_dispersion_imag
_atom_type_scat_source
C C 0.0033 0.0016 'International Tables Vol C Tables 4.2.6.8 and 6.1.1.4'
H H 0.0000 0.0000 'International Tables Vol C Tables 4.2.6.8 and 6.1.1.4'
N N 0.0061 0.0033 'International Tables Vol C Tables 4.2.6.8 and 6.1.1.4'
O O 0.0106 0.0060 'International Tables Vol C Tables 4.2.6.8 and 6.1.1.4'
Fe Fe 0.3463 0.8444 'International Tables Vol C Tables 4.2.6.8 and 6.1.1.4'
Br Br -0.2901 2.4595 'International Tables Vol C Tables 4.2.6.8 and 6.1.1.4'

loop_
_geom_angle_atom_site_label_1
_geom_angle_atom_site_label_2
_geom_angle_atom_site_label_3
_geom_angle
N1A Fe1 N1 110.5(3)
N1A Fe1 N3 110.3(3)
N1 Fe1 N3 112.24(16)
N1A Fe1 N2 109.1(3)
N1 Fe1 N2 117.38(15)
N3 Fe1 N2 96.49(10)
N1A Fe1 Br1 5.0(3)
N1 Fe1 Br1 115.22(15)
N3 Fe1 Br1 106.11(7)
N2 Fe1 Br1 107.35(7)
N1A Fe1 Br1A 115.6(3)
N1 Fe1 Br1A 5.17(15)
N3 Fe1 Br1A 108.77(8)
N2 Fe1 Br1A 114.85(8)
Br1 Fe1 Br1A 120.31(4)
O1 N1 Fe1 175.5(6)
O1A N1A Fe1 162.4(12)
C4 N2 C21 120.6(2)
C4 N2 Fe1 116.76(19)
C21 N2 Fe1 121.57(17)
C2 N3 C11 118.7(2)
C2 N3 Fe1 116.36(18)
C11 N3 Fe1 124.80(18)
N3 C2 C3 122.9(3)
N3 C2 C1 119.2(3)
C3 C2 C1 117.9(3)
C2 C3 C4 129.1(3)
N2 C4 C3 123.4(3)
N2 C4 C5 120.4(3)
C3 C4 C5 116.1(2)
C16 C11 C12 121.5(3)
C16 C11 N3 120.8(2)
C12 C11 N3 117.6(2)
C13 C12 C11 118.1(3)
C13 C12 C121 119.7(3)
C11 C12 C121 122.2(3)
C14 C13 C12 121.1(3)
C13 C14 C15 120.0(3)
C14 C15 C16 121.2(3)
C15 C16 C11 118.0(3)
C15 C16 C161 119.6(3)
C11 C16 C161 122.4(3)
C22 C21 C26 121.5(2)
C22 C21 N2 118.5(2)
C26 C21 N2 119.9(2)
C23 C22 C21 118.1(3)
C23 C22 C221 119.9(3)
C21 C22 C221 121.9(3)
C24 C23 C22 121.1(3)
C25 C24 C23 120.0(3)
C24 C25 C26 121.5(3)
C25 C26 C21 117.7(3)
C25 C26 C261 118.6(3)
C21 C26 C261 123.6(2)
C12 C121 C122 112.4(3)
C12 C121 C123 109.9(3)
C122 C121 C123 110.0(3)
C16 C161 C163 112.2(3)
C16 C161 C162 110.6(3)
C163 C161 C162 109.9(3)
C223 C221 C22 113.3(3)
C223 C221 C222 111.0(3)
C22 C221 C222 110.1(3)
C26 C261 C262 112.6(2)
C26 C261 C263 110.0(2)
C262 C261 C263 109.4(3)

loop_
_geom_bond_atom_site_label_1
_geom_bond_atom_site_label_2
_geom_bond_distance
Fe1 N1A 1.613(8)
Fe1 N1 1.644(5)
Fe1 N3 1.938(2)
Fe1 N2 1.971(2)
Fe1 Br1 2.4136(9)
Fe1 Br1A 2.4544(17)
N1 O1 1.217(6)
N1A O1A 1.238(9)
N2 C4 1.327(4)
N2 C21 1.449(3)
N3 C2 1.342(4)
N3 C11 1.450(3)
C1 C2 1.507(4)
C2 C3 1.397(4)
C3 C4 1.407(4)
C4 C5 1.512(4)
C11 C16 1.402(4)
C11 C12 1.408(4)
C12 C13 1.395(4)
C12 C121 1.520(4)
C13 C14 1.382(5)
C14 C15 1.383(5)
C15 C16 1.397(4)
C16 C161 1.515(4)
C21 C22 1.405(4)
C21 C26 1.406(4)
C22 C23 1.389(4)
C22 C221 1.520(4)
C23 C24 1.383(4)
C24 C25 1.376(4)
C25 C26 1.394(4)
C26 C261 1.516(4)
C121 C122 1.527(5)
C121 C123 1.532(5)
C161 C163 1.528(5)
C161 C162 1.533(4)
C221 C223 1.520(4)
C221 C222 1.530(5)
C261 C262 1.534(4)
C261 C263 1.538(4)
